data_7051721
loop_
_publ_author_name
'Gabrielli, William F.'
'Nogai, Stefan D.'
'McKenzie, Jean M.'
'Cronje, Stephanie'
'Raubenheimer, Helgard G.'

_publ_section_title
;
 Tetrazolyl and tetrazolylidene complexes of gold: a synthetic and
 structural study
;
_journal_issue 11
_journal_name_full 'New Journal of Chemistry'
_journal_page_first 2208
_journal_paper_doi 10.1039/b907022b
_journal_volume 33
_journal_year 2009
_chemical_formula_moiety 'C18 H20 Au N8, C F3 O3 S'
_chemical_formula_sum 'C19 H20 Au F3 N8 O3 S'
_chemical_formula_weight 694.46
_chemical_name_systematic
;
?
;
_space_group_IT_number 33
_symmetry_cell_setting orthorhombic
_symmetry_space_group_name_Hall 'P 2c -2n'
_symmetry_space_group_name_H-M 'P n a 21'
_atom_sites_solution_hydrogens geom
_atom_sites_solution_primary direct
_atom_sites_solution_secondary difmap
_audit_creation_method SHELXL-97
_cell_angle_alpha 90.00
_cell_angle_beta 90.00
_cell_angle_gamma 90.00
_cell_formula_units_Z 4
_cell_length_a 11.8120(15)
_cell_length_b 22.452(3)
_cell_length_c 8.8916(11)
_cell_measurement_reflns_used 6209
_cell_measurement_temperature 100(2)
_cell_measurement_theta_max 28.35
_cell_measurement_theta_min 2.46
_cell_volume 2358.1(5)
_computing_cell_refinement 'SAINT (Bruker, 2002)'
_computing_data_collection 'SMART (Bruker, 2001)'
_computing_data_reduction SAINT
_computing_publication_material 'SHELXL-97 (Sheldrick, 1997)'
_computing_structure_refinement 'SHELXL-97 (Sheldrick, 1997)'
_computing_structure_solution 'SHELXS-97 (Sheldrick, 1997)'
_diffrn_ambient_temperature 100(2)
_diffrn_measured_fraction_theta_full 0.994
_diffrn_measured_fraction_theta_max 0.994
_diffrn_measurement_device_type 'Bruker APEX CCD area-detector'
_diffrn_measurement_method \w
_diffrn_radiation_monochromator graphite
_diffrn_radiation_source 'fine-focus sealed tube'
_diffrn_radiation_type MoK\a
_diffrn_radiation_wavelength 0.71073
_diffrn_reflns_av_R_equivalents 0.0356
_diffrn_reflns_av_sigmaI/netI 0.0583
_diffrn_reflns_limit_h_max 14
_diffrn_reflns_limit_h_min -10
_diffrn_reflns_limit_k_max 28
_diffrn_reflns_limit_k_min -25
_diffrn_reflns_limit_l_max 11
_diffrn_reflns_limit_l_min -11
_diffrn_reflns_number 12896
_diffrn_reflns_theta_full 26.72
_diffrn_reflns_theta_max 26.72
_diffrn_reflns_theta_min 1.81
_exptl_absorpt_coefficient_mu 6.390
_exptl_absorpt_correction_T_max 0.5280
_exptl_absorpt_correction_T_min 0.3181
_exptl_absorpt_correction_type multi-scan
_exptl_absorpt_process_details 'SADABS, Blessing, Acta Cryst. A51 (1995) 33-38'
_exptl_crystal_colour colourless
_exptl_crystal_density_diffrn 1.956
_exptl_crystal_density_method 'not measured'
_exptl_crystal_description block
_exptl_crystal_F_000 1344
_exptl_crystal_size_max 0.20
_exptl_crystal_size_mid 0.20
_exptl_crystal_size_min 0.10
_refine_diff_density_max 2.900
_refine_diff_density_min -1.222
_refine_diff_density_rms 0.188
_refine_ls_abs_structure_details 'Flack H D (1983), Acta Cryst. A39, 876-881'
_refine_ls_abs_structure_Flack 0.037(11)
_refine_ls_extinction_method none
_refine_ls_goodness_of_fit_ref 1.108
_refine_ls_hydrogen_treatment constr
_refine_ls_matrix_type full
_refine_ls_number_parameters 318
_refine_ls_number_reflns 4842
_refine_ls_number_restraints 1
_refine_ls_restrained_S_all 1.108
_refine_ls_R_factor_all 0.0517
_refine_ls_R_factor_gt 0.0407
_refine_ls_shift/su_max 0.000
_refine_ls_shift/su_mean 0.000
_refine_ls_structure_factor_coef Fsqd
_refine_ls_weighting_details 'calc w=1/[\s^2^(Fo^2^)+(0.0355P)^2^+3.4573P] where P=(Fo^2^+2Fc^2^)/3'
_refine_ls_weighting_scheme calc
_refine_ls_wR_factor_gt 0.0854
_refine_ls_wR_factor_ref 0.0890
_reflns_number_gt 4153
_reflns_number_total 4842
_reflns_threshold_expression >2sigma(I)
_cod_data_source_file b907022b.txt
_cod_data_source_block compound_3
_cod_original_sg_symbol_H-M Pna2(1)
_cod_database_code 7051721

loop_
_symmetry_equiv_pos_as_xyz
'x, y, z'
'-x, -y, z+1/2'
'-x+1/2, y+1/2, z+1/2'
'x+1/2, -y+1/2, z'

loop_
_atom_site_label
_atom_site_type_symbol
_atom_site_fract_x
_atom_site_fract_y
_atom_site_fract_z
_atom_site_U_iso_or_equiv
_atom_site_adp_type
_atom_site_occupancy
_atom_site_symmetry_multiplicity
_atom_site_calc_flag
_atom_site_refinement_flags
_atom_site_disorder_assembly
_atom_site_disorder_group
Au1 Au 0.269780(19) 0.473274(11) 0.31034(6) 0.01936(9) Uani 1 1 d . . .
S1 S 0.33899(18) 0.65697(10) 0.9272(2) 0.0224(4) Uani 1 1 d . . .
F1 F 0.4327(7) 0.7588(3) 0.8658(9) 0.073(2) Uani 1 1 d . . .
F2 F 0.2938(7) 0.7345(4) 0.7197(8) 0.063(2) Uani 1 1 d . . .
F3 F 0.2631(7) 0.7667(4) 0.9466(9) 0.073(2) Uani 1 1 d . . .
O1 O 0.4218(5) 0.6311(2) 0.8316(8) 0.0237(14) Uani 1 1 d . . .
O2 O 0.3717(6) 0.6630(3) 1.0797(7) 0.0330(15) Uani 1 1 d . . .
O3 O 0.2269(6) 0.6358(4) 0.9049(9) 0.049(2) Uani 1 1 d . . .
C1 C 0.3373(11) 0.7352(6) 0.8641(13) 0.046(3) Uani 1 1 d . . .
C11 C 0.1443(6) 0.4951(3) 0.4572(8) 0.0141(16) Uani 1 1 d . . .
N11 N 0.1229(6) 0.5440(3) 0.5333(9) 0.0235(17) Uani 1 1 d . . .
N12 N 0.0302(7) 0.5386(3) 0.6203(9) 0.0295(19) Uani 1 1 d . . .
N13 N -0.0099(6) 0.4858(3) 0.5992(9) 0.0255(17) Uani 1 1 d . . .
N14 N 0.0595(6) 0.4580(3) 0.4995(8) 0.0190(15) Uani 1 1 d . . .
C12 C 0.1861(7) 0.6008(4) 0.5356(11) 0.028(2) Uani 1 1 d . . .
H12A H 0.2606 0.5951 0.4864 0.034 Uiso 1 1 calc R . .
H12B H 0.1999 0.6127 0.6412 0.034 Uiso 1 1 calc R . .
C13 C 0.1223(7) 0.6496(4) 0.4560(10) 0.0231(19) Uani 1 1 d . . .
C14 C 0.0433(8) 0.6838(4) 0.5311(11) 0.031(2) Uani 1 1 d . . .
H14 H 0.0299 0.6774 0.6353 0.037 Uiso 1 1 calc R . .
C15 C -0.0155(8) 0.7268(4) 0.4556(13) 0.037(3) Uani 1 1 d . . .
H15 H -0.0716 0.7492 0.5071 0.044 Uiso 1 1 calc R . .
C16 C 0.0053(8) 0.7382(4) 0.305(2) 0.043(2) Uani 1 1 d . . .
H16 H -0.0364 0.7681 0.2533 0.052 Uiso 1 1 calc R . .
C17 C 0.0853(12) 0.7066(6) 0.2325(13) 0.053(3) Uani 1 1 d . . .
H17 H 0.1024 0.7149 0.1302 0.064 Uiso 1 1 calc R . .
C18 C 0.1430(7) 0.6613(4) 0.3089(18) 0.040(2) Uani 1 1 d . . .
H18 H 0.1979 0.6384 0.2567 0.048 Uiso 1 1 calc R . .
C19 C 0.0383(7) 0.3967(4) 0.4553(10) 0.025(2) Uani 1 1 d . . .
H19A H 0.0755 0.3887 0.3588 0.038 Uiso 1 1 calc R . .
H19B H -0.0434 0.3903 0.4450 0.038 Uiso 1 1 calc R . .
H19C H 0.0685 0.3698 0.5321 0.038 Uiso 1 1 calc R . .
C21 C 0.3908(6) 0.4479(4) 0.1666(8) 0.0152(17) Uani 1 1 d . . .
N21 N 0.4754(6) 0.4796(3) 0.1042(8) 0.0192(15) Uani 1 1 d . . .
N22 N 0.5395(6) 0.4449(4) 0.0080(9) 0.0213(18) Uani 1 1 d . . .
N23 N 0.4971(6) 0.3925(3) 0.0074(8) 0.0216(16) Uani 1 1 d . . .
N24 N 0.4072(5) 0.3942(3) 0.1037(8) 0.0186(15) Uani 1 1 d . . .
C22 C 0.5027(8) 0.5428(4) 0.1148(12) 0.022(2) Uani 1 1 d . . .
H22A H 0.4415 0.5632 0.1708 0.026 Uiso 1 1 calc R . .
H22B H 0.5046 0.5598 0.0121 0.026 Uiso 1 1 calc R . .
C23 C 0.6143(7) 0.5559(4) 0.1913(9) 0.0192(17) Uani 1 1 d . . .
C24 C 0.6570(7) 0.6137(4) 0.1766(10) 0.026(2) Uani 1 1 d . . .
H24 H 0.6173 0.6423 0.1179 0.031 Uiso 1 1 calc R . .
C25 C 0.7570(7) 0.6293(5) 0.2476(11) 0.030(2) Uani 1 1 d . . .
H25 H 0.7862 0.6686 0.2373 0.036 Uiso 1 1 calc R . .
C26 C 0.8145(7) 0.5877(4) 0.3339(14) 0.032(3) Uani 1 1 d . . .
H26 H 0.8819 0.5986 0.3852 0.038 Uiso 1 1 calc R . .
C27 C 0.7730(7) 0.5299(4) 0.3449(10) 0.030(3) Uani 1 1 d . . .
H27 H 0.8145 0.5010 0.3999 0.036 Uiso 1 1 calc R . .
C28 C 0.6735(7) 0.5142(4) 0.2777(7) 0.017(2) Uani 1 1 d . . .
H28 H 0.6445 0.4750 0.2896 0.021 Uiso 1 1 calc R . .
C29 C 0.3441(7) 0.3394(4) 0.1340(11) 0.028(2) Uani 1 1 d . . .
H29A H 0.3778 0.3189 0.2203 0.042 Uiso 1 1 calc R . .
H29B H 0.3473 0.3134 0.0455 0.042 Uiso 1 1 calc R . .
H29C H 0.2651 0.3492 0.1564 0.042 Uiso 1 1 calc R . .

loop_
_atom_site_aniso_label
_atom_site_aniso_U_11
_atom_site_aniso_U_22
_atom_site_aniso_U_33
_atom_site_aniso_U_23
_atom_site_aniso_U_13
_atom_site_aniso_U_12
Au1 0.01699(13) 0.01647(14) 0.02460(14) 0.0008(3) -0.0020(3) 0.00001(10)
S1 0.0258(11) 0.0173(12) 0.0242(11) -0.0038(9) -0.0001(8) 0.0014(8)
F1 0.096(5) 0.031(4) 0.093(7) -0.002(3) 0.026(4) -0.024(4)
F2 0.088(7) 0.064(6) 0.037(4) 0.014(4) -0.004(4) 0.040(5)
F3 0.115(7) 0.042(5) 0.061(5) 0.001(4) 0.026(4) 0.046(4)
O1 0.034(3) 0.022(3) 0.015(4) 0.001(3) 0.002(3) 0.005(2)
O2 0.040(4) 0.030(4) 0.030(4) -0.003(3) -0.005(3) 0.011(3)
O3 0.037(4) 0.055(6) 0.056(5) -0.023(4) 0.007(4) -0.009(4)
C1 0.051(7) 0.047(8) 0.040(6) 0.012(5) 0.029(5) 0.023(6)
C11 0.013(4) 0.014(4) 0.015(4) -0.003(3) -0.006(3) 0.007(3)
N11 0.017(4) 0.015(4) 0.039(5) 0.001(3) -0.009(3) 0.005(3)
N12 0.025(5) 0.028(5) 0.035(5) -0.007(4) -0.006(3) 0.014(3)
N13 0.023(4) 0.018(5) 0.035(5) 0.002(3) 0.003(3) 0.005(3)
N14 0.027(4) 0.012(4) 0.018(4) -0.001(3) 0.000(3) 0.004(3)
C12 0.022(4) 0.016(5) 0.046(6) -0.012(4) -0.008(4) 0.005(4)
C13 0.025(4) 0.013(5) 0.032(5) -0.003(4) -0.001(3) -0.008(3)
C14 0.041(6) 0.026(6) 0.027(5) 0.000(4) 0.007(4) 0.000(4)
C15 0.028(5) 0.013(5) 0.070(8) 0.004(5) -0.001(5) 0.005(4)
C16 0.051(5) 0.027(5) 0.052(6) 0.013(9) -0.012(9) -0.015(4)
C17 0.082(9) 0.049(8) 0.028(6) 0.005(5) 0.002(6) -0.021(7)
C18 0.050(5) 0.037(5) 0.033(5) -0.015(9) 0.005(9) -0.007(4)
C19 0.025(5) 0.018(5) 0.033(5) 0.003(4) 0.002(4) -0.001(3)
C21 0.007(4) 0.029(5) 0.009(4) -0.002(3) 0.004(3) 0.001(3)
N21 0.026(4) 0.011(4) 0.021(4) 0.001(3) 0.000(3) 0.000(3)
N22 0.016(4) 0.027(5) 0.021(4) -0.001(3) -0.003(3) 0.004(3)
N23 0.020(4) 0.023(4) 0.022(4) -0.002(3) -0.004(3) 0.001(3)
N24 0.016(3) 0.020(4) 0.020(4) -0.001(3) -0.005(3) -0.002(3)
C22 0.022(5) 0.005(5) 0.038(6) 0.005(4) -0.001(4) 0.002(4)
C23 0.019(4) 0.016(5) 0.022(4) 0.000(3) 0.004(3) 0.000(3)
C24 0.024(5) 0.025(5) 0.030(5) 0.002(4) 0.006(4) 0.002(4)
C25 0.024(5) 0.027(6) 0.039(5) -0.005(4) 0.008(4) -0.012(4)
C26 0.019(4) 0.043(6) 0.032(8) -0.008(5) -0.004(4) -0.005(4)
C27 0.027(4) 0.031(5) 0.031(8) -0.005(4) -0.002(3) 0.007(4)
C28 0.022(4) 0.016(4) 0.014(6) -0.005(3) 0.002(3) -0.002(3)
C29 0.024(4) 0.021(5) 0.038(5) 0.006(4) 0.002(4) -0.006(4)

loop_
_atom_type_symbol
_atom_type_description
_atom_type_scat_dispersion_real
_atom_type_scat_dispersion_imag
_atom_type_scat_source
C C 0.0033 0.0016 'International Tables Vol C Tables 4.2.6.8 and 6.1.1.4'
H H 0.0000 0.0000 'International Tables Vol C Tables 4.2.6.8 and 6.1.1.4'
N N 0.0061 0.0033 'International Tables Vol C Tables 4.2.6.8 and 6.1.1.4'
O O 0.0106 0.0060 'International Tables Vol C Tables 4.2.6.8 and 6.1.1.4'
F F 0.0171 0.0103 'International Tables Vol C Tables 4.2.6.8 and 6.1.1.4'
S S 0.1246 0.1234 'International Tables Vol C Tables 4.2.6.8 and 6.1.1.4'
Au Au -2.0133 8.8022 'International Tables Vol C Tables 4.2.6.8 and 6.1.1.4'

loop_
_geom_angle_atom_site_label_1
_geom_angle_atom_site_label_2
_geom_angle_atom_site_label_3
_geom_angle
_geom_angle_site_symmetry_1
_geom_angle_site_symmetry_3
_geom_angle_publ_flag
C21 Au1 C11 177.3(3) . . ?
O2 S1 O1 115.1(4) . . ?
O2 S1 O3 114.8(5) . . ?
O1 S1 O3 115.0(4) . . ?
O2 S1 C1 101.7(5) . . ?
O1 S1 C1 102.4(4) . . ?
O3 S1 C1 105.4(6) . . ?
F1 C1 F3 111.0(12) . . ?
F1 C1 F2 110.7(9) . . ?
F3 C1 F2 105.7(11) . . ?
F1 C1 S1 113.1(9) . . ?
F3 C1 S1 110.0(8) . . ?
F2 C1 S1 106.0(10) . . ?
N11 C11 N14 103.2(7) . . ?
N11 C11 Au1 132.2(6) . . ?
N14 C11 Au1 124.6(6) . . ?
C11 N11 N12 112.1(7) . . ?
C11 N11 C12 129.1(8) . . ?
N12 N11 C12 118.8(7) . . ?
N13 N12 N11 107.4(7) . . ?
N12 N13 N14 107.2(7) . . ?
C11 N14 N13 110.2(7) . . ?
C11 N14 C19 129.3(7) . . ?
N13 N14 C19 120.5(7) . . ?
N11 C12 C13 111.6(7) . . ?
N11 C12 H12A 109.3 . . ?
C13 C12 H12A 109.3 . . ?
N11 C12 H12B 109.3 . . ?
C13 C12 H12B 109.3 . . ?
H12A C12 H12B 108.0 . . ?
C18 C13 C14 118.7(9) . . ?
C18 C13 C12 120.3(8) . . ?
C14 C13 C12 121.0(8) . . ?
C15 C14 C13 119.9(9) . . ?
C15 C14 H14 120.1 . . ?
C13 C14 H14 120.1 . . ?
C14 C15 C16 121.1(10) . . ?
C14 C15 H15 119.5 . . ?
C16 C15 H15 119.5 . . ?
C17 C16 C15 119.3(11) . . ?
C17 C16 H16 120.3 . . ?
C15 C16 H16 120.3 . . ?
C16 C17 C18 119.5(12) . . ?
C16 C17 H17 120.3 . . ?
C18 C17 H17 120.3 . . ?
C13 C18 C17 121.5(10) . . ?
C13 C18 H18 119.2 . . ?
C17 C18 H18 119.2 . . ?
N14 C19 H19A 109.5 . . ?
N14 C19 H19B 109.5 . . ?
H19A C19 H19B 109.5 . . ?
N14 C19 H19C 109.5 . . ?
H19A C19 H19C 109.5 . . ?
H19B C19 H19C 109.5 . . ?
N24 C21 N21 101.4(6) . . ?
N24 C21 Au1 128.7(6) . . ?
N21 C21 Au1 129.9(6) . . ?
C21 N21 N22 111.2(7) . . ?
C21 N21 C22 130.8(8) . . ?
N22 N21 C22 117.9(8) . . ?
N23 N22 N21 107.9(7) . . ?
N22 N23 N24 106.0(7) . . ?
C21 N24 N23 113.5(6) . . ?
C21 N24 C29 127.2(7) . . ?
N23 N24 C29 119.2(7) . . ?
N21 C22 C23 114.3(7) . . ?
N21 C22 H22A 108.7 . . ?
C23 C22 H22A 108.7 . . ?
N21 C22 H22B 108.7 . . ?
C23 C22 H22B 108.7 . . ?
H22A C22 H22B 107.6 . . ?
C28 C23 C24 119.5(8) . . ?
C28 C23 C22 123.6(7) . . ?
C24 C23 C22 116.9(8) . . ?
C25 C24 C23 120.0(9) . . ?
C25 C24 H24 120.0 . . ?
C23 C24 H24 120.0 . . ?
C24 C25 C26 120.0(9) . . ?
C24 C25 H25 120.0 . . ?
C26 C25 H25 120.0 . . ?
C25 C26 C27 119.7(9) . . ?
C25 C26 H26 120.2 . . ?
C27 C26 H26 120.2 . . ?
C28 C27 C26 121.0(8) . . ?
C28 C27 H27 119.5 . . ?
C26 C27 H27 119.5 . . ?
C27 C28 C23 119.8(8) . . ?
C27 C28 H28 120.1 . . ?
C23 C28 H28 120.1 . . ?
N24 C29 H29A 109.5 . . ?
N24 C29 H29B 109.5 . . ?
H29A C29 H29B 109.5 . . ?
N24 C29 H29C 109.5 . . ?
H29A C29 H29C 109.5 . . ?
H29B C29 H29C 109.5 . . ?

loop_
_geom_bond_atom_site_label_1
_geom_bond_atom_site_label_2
_geom_bond_distance
_geom_bond_site_symmetry_2
_geom_bond_publ_flag
Au1 C21 2.001(7) . ?
Au1 C11 2.035(7) . ?
S1 O2 1.416(7) . ?
S1 O1 1.420(6) . ?
S1 O3 1.420(7) . ?
S1 C1 1.844(13) . ?
F1 C1 1.245(16) . ?
F2 C1 1.383(14) . ?
F3 C1 1.345(12) . ?
C11 N11 1.314(10) . ?
C11 N14 1.356(11) . ?
N11 N12 1.347(11) . ?
N11 C12 1.477(11) . ?
N12 N13 1.290(11) . ?
N13 N14 1.359(11) . ?
N14 C19 1.453(11) . ?
C12 C13 1.507(12) . ?
C12 H12A 0.9900 . ?
C12 H12B 0.9900 . ?
C13 C18 1.356(18) . ?
C13 C14 1.381(13) . ?
C14 C15 1.366(13) . ?
C14 H14 0.9500 . ?
C15 C16 1.39(2) . ?
C15 H15 0.9500 . ?
C16 C17 1.346(18) . ?
C16 H16 0.9500 . ?
C17 C18 1.399(17) . ?
C17 H17 0.9500 . ?
C18 H18 0.9500 . ?
C19 H19A 0.9800 . ?
C19 H19B 0.9800 . ?
C19 H19C 0.9800 . ?
C21 N24 1.342(10) . ?
C21 N21 1.347(10) . ?
N21 N22 1.383(10) . ?
N21 C22 1.458(11) . ?
N22 N23 1.280(10) . ?
N23 N24 1.365(10) . ?
N24 C29 1.463(11) . ?
C22 C23 1.513(12) . ?
C22 H22A 0.9900 . ?
C22 H22B 0.9900 . ?
C23 C28 1.398(11) . ?
C23 C24 1.399(12) . ?
C24 C25 1.385(12) . ?
C24 H24 0.9500 . ?
C25 C26 1.387(14) . ?
C25 H25 0.9500 . ?
C26 C27 1.390(13) . ?
C26 H26 0.9500 . ?
C27 C28 1.365(12) . ?
C27 H27 0.9500 . ?
C28 H28 0.9500 . ?
C29 H29A 0.9800 . ?
C29 H29B 0.9800 . ?
C29 H29C 0.9800 . ?

loop_
_geom_torsion_atom_site_label_1
_geom_torsion_atom_site_label_2
_geom_torsion_atom_site_label_3
_geom_torsion_atom_site_label_4
_geom_torsion
_geom_torsion_site_symmetry_1
_geom_torsion_site_symmetry_2
_geom_torsion_site_symmetry_3
_geom_torsion_site_symmetry_4
_geom_torsion_publ_flag
O2 S1 C1 F1 65.1(9) . . . . ?
O1 S1 C1 F1 -54.2(9) . . . . ?
O3 S1 C1 F1 -174.7(8) . . . . ?
O2 S1 C1 F3 -59.7(11) . . . . ?
O1 S1 C1 F3 -179.0(9) . . . . ?
O3 S1 C1 F3 60.5(11) . . . . ?
O2 S1 C1 F2 -173.5(7) . . . . ?
O1 S1 C1 F2 67.2(8) . . . . ?
O3 S1 C1 F2 -53.4(8) . . . . ?
N14 C11 N11 N12 0.4(9) . . . . ?
Au1 C11 N11 N12 -179.2(6) . . . . ?
N14 C11 N11 C12 179.6(8) . . . . ?
Au1 C11 N11 C12 0.0(13) . . . . ?
C11 N11 N12 N13 -0.7(10) . . . . ?
C12 N11 N12 N13 180.0(7) . . . . ?
N11 N12 N13 N14 0.7(9) . . . . ?
N11 C11 N14 N13 0.0(9) . . . . ?
Au1 C11 N14 N13 179.6(5) . . . . ?
N11 C11 N14 C19 -178.8(8) . . . . ?
Au1 C11 N14 C19 0.8(12) . . . . ?
N12 N13 N14 C11 -0.5(9) . . . . ?
N12 N13 N14 C19 178.5(8) . . . . ?
C11 N11 C12 C13 108.6(9) . . . . ?
N12 N11 C12 C13 -72.3(10) . . . . ?
N11 C12 C13 C18 -94.3(10) . . . . ?
N11 C12 C13 C14 86.9(10) . . . . ?
C18 C13 C14 C15 2.7(14) . . . . ?
C12 C13 C14 C15 -178.4(9) . . . . ?
C13 C14 C15 C16 -2.2(15) . . . . ?
C14 C15 C16 C17 -0.4(16) . . . . ?
C15 C16 C17 C18 2.3(17) . . . . ?
C14 C13 C18 C17 -0.8(14) . . . . ?
C12 C13 C18 C17 -179.7(9) . . . . ?
C16 C17 C18 C13 -1.7(16) . . . . ?
N24 C21 N21 N22 -0.3(9) . . . . ?
Au1 C21 N21 N22 -178.8(6) . . . . ?
N24 C21 N21 C22 175.0(8) . . . . ?
Au1 C21 N21 C22 -3.5(13) . . . . ?
C21 N21 N22 N23 0.5(9) . . . . ?
C22 N21 N22 N23 -175.5(7) . . . . ?
N21 N22 N23 N24 -0.4(8) . . . . ?
N21 C21 N24 N23 0.1(9) . . . . ?
Au1 C21 N24 N23 178.6(5) . . . . ?
N21 C21 N24 C29 176.6(8) . . . . ?
Au1 C21 N24 C29 -4.8(12) . . . . ?
N22 N23 N24 C21 0.2(9) . . . . ?
N22 N23 N24 C29 -176.7(7) . . . . ?
C21 N21 C22 C23 115.4(10) . . . . ?
N22 N21 C22 C23 -69.6(11) . . . . ?
N21 C22 C23 C28 -15.3(13) . . . . ?
N21 C22 C23 C24 166.6(8) . . . . ?
C28 C23 C24 C25 -0.1(12) . . . . ?
C22 C23 C24 C25 178.0(8) . . . . ?
C23 C24 C25 C26 -0.3(13) . . . . ?
C24 C25 C26 C27 1.9(15) . . . . ?
C25 C26 C27 C28 -3.1(15) . . . . ?
C26 C27 C28 C23 2.6(13) . . . . ?
C24 C23 C28 C27 -1.0(12) . . . . ?
C22 C23 C28 C27 -179.0(8) . . . . ?
